data_2232365
loop_
_publ_author_name
'Wang, Lin'
'Dong, Hua-Ze'

_publ_section_title
;
 2-{[4-(Pyridin-2-yl)pyrimidin-2-yl]sulfanyl}acetic acid
;
_journal_coeditor_code KJ2186
_journal_issue 11
_journal_name_full 'Acta Crystallographica Section E'
_journal_page_first o2916
_journal_paper_doi 10.1107/S1600536811039791
_journal_volume 67
_journal_year 2011
_chemical_formula_iupac 'C11 H9 N3 O2 S'
_chemical_formula_moiety 'C11 H9 N3 O2 S'
_chemical_formula_sum 'C11 H9 N3 O2 S'
_chemical_formula_weight 247.28
_chemical_name_systematic
;
2-{[4-(Pyridin-2-yl)pyrimidin-2-yl]sulfanyl}acetic acid
;
_space_group_IT_number 14
_symmetry_cell_setting monoclinic
_symmetry_space_group_name_Hall '-P 2ybc'
_symmetry_space_group_name_H-M 'P 1 21/c 1'
_atom_sites_solution_hydrogens geom
_atom_sites_solution_primary direct
_atom_sites_solution_secondary difmap
_audit_creation_method SHELXL-97
_cell_angle_alpha 90.00
_cell_angle_beta 93.237(2)
_cell_angle_gamma 90.00
_cell_formula_units_Z 4
_cell_length_a 6.5722(2)
_cell_length_b 22.4650(8)
_cell_length_c 7.4314(2)
_cell_measurement_reflns_used 2524
_cell_measurement_temperature 291(2)
_cell_measurement_theta_max 27.5
_cell_measurement_theta_min 1.8
_cell_volume 1095.45(6)
_computing_cell_refinement 'SAINT (Bruker, 2000)'
_computing_data_collection 'SMART (Bruker, 2000)'
_computing_data_reduction 'SAINT (Bruker, 2000)'
_computing_molecular_graphics 'SHELXTL (Sheldrick, 2008)'
_computing_publication_material 'SHELXTL (Sheldrick, 2008)'
_computing_structure_refinement 'SHELXTL (Sheldrick, 2008)'
_computing_structure_solution 'SHELXTL (Sheldrick, 2008)'
_diffrn_ambient_temperature 291(2)
_diffrn_measured_fraction_theta_full 0.997
_diffrn_measured_fraction_theta_max 0.997
_diffrn_measurement_device_type 'Bruker SMART CCD area-detector'
_diffrn_measurement_method '\f and \w'
_diffrn_radiation_monochromator graphite
_diffrn_radiation_source 'fine-focus sealed tube'
_diffrn_radiation_type MoK\a
_diffrn_radiation_wavelength 0.71073
_diffrn_reflns_av_R_equivalents 0.0223
_diffrn_reflns_av_sigmaI/netI 0.0191
_diffrn_reflns_limit_h_max 8
_diffrn_reflns_limit_h_min -8
_diffrn_reflns_limit_k_max 29
_diffrn_reflns_limit_k_min -24
_diffrn_reflns_limit_l_max 9
_diffrn_reflns_limit_l_min -9
_diffrn_reflns_number 10868
_diffrn_reflns_theta_full 27.54
_diffrn_reflns_theta_max 27.54
_diffrn_reflns_theta_min 1.81
_exptl_absorpt_coefficient_mu 0.288
_exptl_absorpt_correction_T_max 0.950
_exptl_absorpt_correction_T_min 0.920
_exptl_absorpt_correction_type multi-scan
_exptl_absorpt_process_details '(SADABS; Bruker, 2000)'
_exptl_crystal_colour 'pale yellow'
_exptl_crystal_density_diffrn 1.499
_exptl_crystal_density_method 'not measured'
_exptl_crystal_description block
_exptl_crystal_F_000 512.0
_exptl_crystal_size_max 0.28
_exptl_crystal_size_mid 0.20
_exptl_crystal_size_min 0.18
_refine_diff_density_max 0.209
_refine_diff_density_min -0.236
_refine_ls_extinction_method none
_refine_ls_goodness_of_fit_ref 1.051
_refine_ls_hydrogen_treatment constr
_refine_ls_matrix_type full
_refine_ls_number_parameters 155
_refine_ls_number_reflns 2524
_refine_ls_number_restraints 0
_refine_ls_restrained_S_all 1.051
_refine_ls_R_factor_all 0.0436
_refine_ls_R_factor_gt 0.0347
_refine_ls_shift/su_max 0.001
_refine_ls_shift/su_mean 0.000
_refine_ls_structure_factor_coef Fsqd
_refine_ls_weighting_details 'calc w=1/[\s^2^(Fo^2^)+(0.0449P)^2^+0.2890P] where P=(Fo^2^+2Fc^2^)/3'
_refine_ls_weighting_scheme calc
_refine_ls_wR_factor_gt 0.0905
_refine_ls_wR_factor_ref 0.0958
_reflns_number_gt 2116
_reflns_number_total 2524
_reflns_threshold_expression I>2\s(I)
_cod_data_source_file kj2186.cif
_cod_data_source_block I
_cod_original_sg_symbol_H-M 'P 21/c'
_cod_database_code 2232365
_cod_database_fobs_code 2232365

loop_
_symmetry_equiv_pos_as_xyz
'x, y, z'
'-x, y+1/2, -z+1/2'
'-x, -y, -z'
'x, -y-1/2, z-1/2'

loop_
_atom_site_type_symbol
_atom_site_label
_atom_site_fract_x
_atom_site_fract_y
_atom_site_fract_z
_atom_site_U_iso_or_equiv
_atom_site_adp_type
_atom_site_calc_flag
_atom_site_refinement_flags
_atom_site_occupancy
_atom_site_symmetry_multiplicity
C C1 -0.0901(2) 0.34978(6) 0.26132(19) 0.0342(3) Uani d . 1 1
C C2 -0.3668(2) 0.39680(7) 0.1300(2) 0.0412(4) Uani d . 1 1
H H2A -0.4973 0.3959 0.0747 0.049 Uiso calc R 1 1
C C3 -0.2718(2) 0.45062(7) 0.1562(2) 0.0391(3) Uani d . 1 1
H H3 -0.3370 0.4860 0.1229 0.047 Uiso calc R 1 1
C C4 -0.0745(2) 0.45042(6) 0.23433(19) 0.0327(3) Uani d . 1 1
C C5 0.0431(2) 0.50633(6) 0.25998(19) 0.0333(3) Uani d . 1 1
C C6 0.2462(2) 0.50591(7) 0.3208(2) 0.0427(4) Uani d . 1 1
H H6 0.3120 0.4702 0.3493 0.051 Uiso calc R 1 1
C C7 0.3493(3) 0.55934(8) 0.3385(2) 0.0511(4) Uani d . 1 1
H H7 0.4862 0.5602 0.3778 0.061 Uiso calc R 1 1
C C8 0.2464(3) 0.61115(7) 0.2972(2) 0.0493(4) Uani d . 1 1
H H8 0.3113 0.6478 0.3096 0.059 Uiso calc R 1 1
C C9 0.0444(3) 0.60757(7) 0.2367(3) 0.0490(4) Uani d . 1 1
H H9 -0.0242 0.6428 0.2078 0.059 Uiso calc R 1 1
C C10 0.2527(2) 0.30146(7) 0.4321(2) 0.0380(3) Uani d . 1 1
H H10A 0.3269 0.3242 0.3463 0.046 Uiso calc R 1 1
H H10B 0.2369 0.3259 0.5380 0.046 Uiso calc R 1 1
C C11 0.3674(2) 0.24555(7) 0.4832(2) 0.0365(3) Uani d . 1 1
N N1 0.01710(17) 0.39939(5) 0.28821(16) 0.0340(3) Uani d . 1 1
N N2 -0.27844(18) 0.34541(6) 0.18112(18) 0.0391(3) Uani d . 1 1
N N3 -0.0580(2) 0.55666(6) 0.21748(19) 0.0432(3) Uani d . 1 1
O O1 0.30963(19) 0.19622(5) 0.4458(2) 0.0623(4) Uani d . 1 1
O O2 0.53762(17) 0.25707(5) 0.57657(19) 0.0544(3) Uani d . 1 1
H H2 0.5945 0.2257 0.6057 0.082 Uiso calc R 1 1
S S1 0.00702(6) 0.280700(17) 0.33349(6) 0.04496(15) Uani d . 1 1

loop_
_atom_site_aniso_label
_atom_site_aniso_U_11
_atom_site_aniso_U_22
_atom_site_aniso_U_33
_atom_site_aniso_U_12
_atom_site_aniso_U_13
_atom_site_aniso_U_23
C1 0.0331(7) 0.0315(7) 0.0371(8) -0.0008(6) -0.0044(6) 0.0020(6)
C2 0.0329(7) 0.0395(8) 0.0500(9) 0.0000(6) -0.0100(6) 0.0044(7)
C3 0.0357(7) 0.0329(8) 0.0477(9) 0.0046(6) -0.0053(6) 0.0035(6)
C4 0.0344(7) 0.0297(7) 0.0338(7) 0.0004(5) 0.0004(6) 0.0001(5)
C5 0.0373(7) 0.0279(7) 0.0345(7) 0.0011(6) -0.0004(6) -0.0005(6)
C6 0.0425(8) 0.0330(8) 0.0512(9) -0.0010(6) -0.0106(7) 0.0027(7)
C7 0.0470(9) 0.0454(10) 0.0591(11) -0.0091(7) -0.0137(8) -0.0012(8)
C8 0.0612(10) 0.0321(8) 0.0543(10) -0.0104(7) 0.0000(8) -0.0057(7)
C9 0.0564(10) 0.0281(8) 0.0628(11) 0.0042(7) 0.0045(8) -0.0008(7)
C10 0.0340(7) 0.0297(8) 0.0491(9) 0.0002(6) -0.0078(6) 0.0004(6)
C11 0.0324(7) 0.0313(8) 0.0452(8) 0.0003(6) -0.0041(6) -0.0005(6)
N1 0.0328(6) 0.0284(6) 0.0399(7) -0.0004(5) -0.0052(5) 0.0024(5)
N2 0.0347(6) 0.0331(7) 0.0482(7) -0.0028(5) -0.0096(5) 0.0040(5)
N3 0.0418(7) 0.0286(7) 0.0587(8) 0.0041(5) 0.0000(6) 0.0007(6)
O1 0.0526(7) 0.0291(6) 0.1011(11) -0.0001(5) -0.0329(7) -0.0024(6)
O2 0.0424(6) 0.0322(6) 0.0852(9) 0.0028(5) -0.0269(6) -0.0038(6)
S1 0.0384(2) 0.0272(2) 0.0670(3) -0.00354(15) -0.01691(18) 0.00762(17)

loop_
_atom_type_symbol
_atom_type_description
_atom_type_scat_dispersion_real
_atom_type_scat_dispersion_imag
_atom_type_scat_source
C C 0.0033 0.0016 'International Tables Vol C Tables 4.2.6.8 and 6.1.1.4'
H H 0.0000 0.0000 'International Tables Vol C Tables 4.2.6.8 and 6.1.1.4'
N N 0.0061 0.0033 'International Tables Vol C Tables 4.2.6.8 and 6.1.1.4'
O O 0.0106 0.0060 'International Tables Vol C Tables 4.2.6.8 and 6.1.1.4'
S S 0.1246 0.1234 'International Tables Vol C Tables 4.2.6.8 and 6.1.1.4'

loop_
_geom_angle_atom_site_label_1
_geom_angle_atom_site_label_2
_geom_angle_atom_site_label_3
_geom_angle
N1 C1 N2 126.48(13)
N1 C1 S1 121.11(10)
N2 C1 S1 112.41(10)
N2 C2 C3 122.31(13)
N2 C2 H2A 118.8
C3 C2 H2A 118.8
C2 C3 C4 117.60(13)
C2 C3 H3 121.2
C4 C3 H3 121.2
N1 C4 C3 121.20(13)
N1 C4 C5 117.57(12)
C3 C4 C5 121.23(13)
N3 C5 C6 122.60(14)
N3 C5 C4 115.89(12)
C6 C5 C4 121.49(13)
C7 C6 C5 118.94(15)
C7 C6 H6 120.5
C5 C6 H6 120.5
C8 C7 C6 118.87(15)
C8 C7 H7 120.6
C6 C7 H7 120.6
C7 C8 C9 118.45(15)
C7 C8 H8 120.8
C9 C8 H8 120.8
N3 C9 C8 123.84(15)
N3 C9 H9 118.1
C8 C9 H9 118.1
C11 C10 S1 108.22(10)
C11 C10 H10A 110.1
S1 C10 H10A 110.1
C11 C10 H10B 110.1
S1 C10 H10B 110.1
H10A C10 H10B 108.4
O1 C11 O2 123.76(14)
O1 C11 C10 124.47(13)
O2 C11 C10 111.76(12)
C1 N1 C4 116.48(12)
C2 N2 C1 115.86(12)
C9 N3 C5 117.29(14)
C11 O2 H2 109.5
C1 S1 C10 101.46(7)

loop_
_geom_bond_atom_site_label_1
_geom_bond_atom_site_label_2
_geom_bond_distance
C1 N1 1.3276(18)
C1 N2 1.3466(18)
C1 S1 1.7507(15)
C2 N2 1.3377(19)
C2 C3 1.369(2)
C2 H2A 0.9300
C3 C4 1.3909(19)
C3 H3 0.9300
C4 N1 1.3453(17)
C4 C5 1.4815(19)
C5 N3 1.3401(18)
C5 C6 1.385(2)
C6 C7 1.381(2)
C6 H6 0.9300
C7 C8 1.372(2)
C7 H7 0.9300
C8 C9 1.380(2)
C8 H8 0.9300
C9 N3 1.331(2)
C9 H9 0.9300
C10 C11 1.503(2)
C10 S1 1.7964(14)
C10 H10A 0.9700
C10 H10B 0.9700
C11 O1 1.1991(18)
C11 O2 1.3085(17)
O2 H2 0.8200

loop_
_geom_hbond_atom_site_label_D
_geom_hbond_atom_site_label_H
_geom_hbond_atom_site_label_A
_geom_hbond_site_symmetry_A
_geom_hbond_distance_DH
_geom_hbond_distance_HA
_geom_hbond_distance_DA
_geom_hbond_angle_DHA
_geom_hbond_publ_flag
O2 H2 N2 4_666 0.82 1.87 2.694(2) 178 yes
C2 H2A O1 4_465 0.93 2.58 3.230(2) 127 yes
C8 H8 O2 3_666 0.93 2.48 3.392(2) 165 yes
C9 H9 O1 2_555 0.93 2.45 3.296(2) 151 yes

loop_
_cod_related_entry_id
_cod_related_entry_database
_cod_related_entry_code
1 ChemSpider 30657139
